data_4302899
loop_
_publ_author_name
'Bradley G. Anderson'
'Sarah A. Hoyte'
'John L. Spencer'

_publ_section_title
;
Synthesis and Characterization of the Dinuclear Polyhydrides
[Os2H7(PPhiPr2)4]+ and [Os2H6(PPhiPr2)4]
;
_journal_name_full 'Inorganic Chemistry'
_journal_page_first 7977
_journal_page_last 7983
_journal_paper_doi 10.1021/ic900111s
_journal_volume 48
_journal_year 2009
_chemical_formula_moiety 'C48 H83 Os2 P4 1+, C3 H1 F6 O4 S2 1-'
_chemical_formula_sum 'C51 H84 F6 O4 Os2 P4 S2'
_chemical_formula_weight 1443.58
_chemical_name_systematic tris(\m~2~-Hydrido)-tetrahydrido-tetrakis(diisopropylphenylphosphine)-diosmium
_space_group_IT_number 14
_symmetry_cell_setting monoclinic
_symmetry_Int_Tables_number 14
_symmetry_space_group_name_Hall '-P 2ybc'
_symmetry_space_group_name_H-M 'P 1 21/c 1'
_atom_sites_solution_hydrogens geom
_atom_sites_solution_primary direct
_atom_sites_solution_secondary difmap
_audit_creation_method SHELXL-97
_cell_angle_alpha 90.00
_cell_angle_beta 112.3520(10)
_cell_angle_gamma 90.00
_cell_formula_units_Z 4
_cell_length_a 17.1709(5)
_cell_length_b 22.0917(6)
_cell_length_c 16.7632(4)
_cell_measurement_reflns_used 9815
_cell_measurement_temperature 97
_cell_measurement_theta_max 34.20
_cell_measurement_theta_min 2.45
_cell_volume 5881.1(3)
_computing_cell_refinement 'Bruker SMART'
_computing_data_collection 'Bruker SMART'
_computing_data_reduction 'Bruker SAINT'
_computing_molecular_graphics 'CCDC Mercury'
_computing_publication_material 'CCDC enCIFer'
_computing_structure_refinement 'SHELXL-97 (Sheldrick, 1997)'
_computing_structure_solution 'SHELXS-97 (Sheldrick, 1990)'
_diffrn_ambient_temperature 97
_diffrn_measured_fraction_theta_full 0.984
_diffrn_measured_fraction_theta_max 0.792
_diffrn_measurement_device_type 'CCD area detector'
_diffrn_measurement_method 'phi and omega scans'
_diffrn_radiation_monochromator graphite
_diffrn_radiation_source 'fine-focus sealed tube'
_diffrn_radiation_type MoK\a
_diffrn_radiation_wavelength 0.71073
_diffrn_reflns_av_R_equivalents 0.0309
_diffrn_reflns_av_sigmaI/netI 0.0237
_diffrn_reflns_limit_h_max 26
_diffrn_reflns_limit_h_min -25
_diffrn_reflns_limit_k_max 33
_diffrn_reflns_limit_k_min -33
_diffrn_reflns_limit_l_max 23
_diffrn_reflns_limit_l_min -25
_diffrn_reflns_number 108414
_diffrn_reflns_theta_full 30.00
_diffrn_reflns_theta_max 34.72
_diffrn_reflns_theta_min 1.28
_exptl_absorpt_coefficient_mu 4.556
_exptl_absorpt_correction_T_max 0.40
_exptl_absorpt_correction_T_min 0.2070124
_exptl_absorpt_correction_type multi-scan
_exptl_absorpt_process_details SADABS
_exptl_crystal_colour red
_exptl_crystal_density_diffrn 1.630
_exptl_crystal_density_method 'not measured'
_exptl_crystal_description block
_exptl_crystal_F_000 2880
_exptl_crystal_size_max 0.67
_exptl_crystal_size_mid 0.35
_exptl_crystal_size_min 0.20
_refine_diff_density_max 2.610
_refine_diff_density_min -0.977
_refine_diff_density_rms 0.111
_refine_ls_extinction_method none
_refine_ls_goodness_of_fit_ref 1.065
_refine_ls_hydrogen_treatment mixed
_refine_ls_matrix_type full
_refine_ls_number_parameters 958
_refine_ls_number_reflns 20095
_refine_ls_number_restraints 0
_refine_ls_restrained_S_all 1.065
_refine_ls_R_factor_all 0.0306
_refine_ls_R_factor_gt 0.0200
_refine_ls_shift/su_max 0.008
_refine_ls_shift/su_mean 0.000
_refine_ls_structure_factor_coef Fsqd
_refine_ls_weighting_details 'calc w=1/[\s^2^(Fo^2^)+(0.0176P)^2^+5.5920P] where P=(Fo^2^+2Fc^2^)/3'
_refine_ls_weighting_scheme calc
_refine_ls_wR_factor_gt 0.0421
_refine_ls_wR_factor_ref 0.0466
_reflns_number_gt 17284
_reflns_number_total 20095
_reflns_threshold_expression >2sigma(I)
_cod_data_source_file ic900111s_si_001_1.cif
_cod_data_source_block Os2H7P4+
_cod_original_sg_symbol_H-M 'P 21/c'
_cod_database_code 4302899

loop_
_symmetry_equiv_pos_as_xyz
'x, y, z'
'-x, y+1/2, -z+1/2'
'-x, -y, -z'
'x, -y-1/2, z-1/2'

loop_
_atom_site_label
_atom_site_type_symbol
_atom_site_fract_x
_atom_site_fract_y
_atom_site_fract_z
_atom_site_U_iso_or_equiv
_atom_site_adp_type
_atom_site_occupancy
_atom_site_symmetry_multiplicity
_atom_site_calc_flag
_atom_site_refinement_flags
_atom_site_disorder_assembly
_atom_site_disorder_group
Os2 Os 0.271224(4) 0.185902(3) 0.504879(4) 0.01043(2) Uani 1 1 d . . .
Os1 Os 0.253784(4) 0.071840(3) 0.510161(5) 0.01170(2) Uani 1 1 d . . .
P1 P 0.32838(3) 0.01085(2) 0.62705(3) 0.01261(8) Uani 1 1 d . . .
P2 P 0.16633(3) 0.01625(2) 0.39310(3) 0.01240(8) Uani 1 1 d . . .
P4 P 0.39772(3) 0.23409(2) 0.52514(3) 0.01282(9) Uani 1 1 d . . .
P3 P 0.16205(3) 0.25315(2) 0.48801(3) 0.01242(8) Uani 1 1 d . . .
S1 S 0.28701(3) -0.10898(3) 0.95063(4) 0.02420(11) Uani 1 1 d . . .
S2 S 0.14214(3) -0.13273(2) 1.00298(3) 0.01759(9) Uani 1 1 d . . .
O3 O 0.05678(10) -0.15109(8) 0.95497(11) 0.0291(4) Uani 1 1 d . . .
C13 C 0.14584(12) -0.06302(9) 0.40687(13) 0.0168(4) Uani 1 1 d . . .
C22 C 0.05860(12) 0.04841(9) 0.34602(13) 0.0166(4) Uani 1 1 d . . .
C1 C 0.32674(12) -0.07161(8) 0.61674(13) 0.0162(3) Uani 1 1 d . . .
C25 C 0.06362(12) 0.23371(8) 0.39815(12) 0.0138(3) Uani 1 1 d . . .
C2 C 0.32945(13) -0.09736(9) 0.54150(14) 0.0175(4) Uani 1 1 d . . .
C37 C 0.48567(12) 0.20710(9) 0.62073(12) 0.0156(3) Uani 1 1 d . . .
C14 C 0.13188(13) -0.08037(9) 0.48039(14) 0.0178(4) Uani 1 1 d . . .
F1 F 0.33584(11) -0.02431(9) 1.07076(12) 0.0547(5) Uani 1 1 d . . .
O2 O 0.33739(11) -0.14881(9) 1.01749(12) 0.0340(4) Uani 1 1 d . . .
C34 C 0.12964(13) 0.25471(10) 0.58119(13) 0.0195(4) Uani 1 1 d . . .
C7 C 0.30272(13) 0.02364(9) 0.72375(13) 0.0180(4) Uani 1 1 d . . .
C3 C 0.32899(14) -0.15960(9) 0.53130(15) 0.0214(4) Uani 1 1 d . . .
C46 C 0.43586(13) 0.22119(10) 0.43687(13) 0.0182(4) Uani 1 1 d . . .
C30 C 0.06613(14) 0.20833(9) 0.32293(13) 0.0187(4) Uani 1 1 d . . .
C26 C -0.01535(13) 0.24461(10) 0.40171(13) 0.0188(4) Uani 1 1 d . . .
C24 C 0.00172(15) 0.01722(12) 0.26280(15) 0.0264(5) Uani 1 1 d . . .
C10 C 0.44272(12) 0.02806(10) 0.66714(13) 0.0179(4) Uani 1 1 d . . .
C1B C 0.18580(14) -0.10777(11) 0.93651(14) 0.0228(4) Uani 1 1 d . . .
C42 C 0.47183(13) 0.19089(9) 0.69490(13) 0.0191(4) Uani 1 1 d . . .
C19 C 0.19876(13) 0.01633(9) 0.29951(13) 0.0183(4) Uani 1 1 d . . .
O1 O 0.29355(12) -0.10963(10) 0.86775(12) 0.0394(4) Uani 1 1 d . . .
F2 F 0.28401(13) 0.01013(8) 0.94221(14) 0.0560(5) Uani 1 1 d . . .
C43 C 0.40533(14) 0.31761(9) 0.54082(16) 0.0217(4) Uani 1 1 d . . .
F4 F 0.08956(12) -0.08296(11) 1.11474(13) 0.0690(7) Uani 1 1 d . . .
O4 O 0.19548(12) -0.17137(10) 1.06969(13) 0.0437(5) Uani 1 1 d . . .
F3 F 0.40820(11) -0.02860(9) 0.99138(15) 0.0621(6) Uani 1 1 d . . .
C27 C -0.08889(14) 0.22795(10) 0.33364(15) 0.0237(4) Uani 1 1 d . . .
C28 C -0.08495(15) 0.20101(10) 0.26087(15) 0.0257(5) Uani 1 1 d . . .
C36 C 0.10462(15) 0.19199(12) 0.60184(15) 0.0255(5) Uani 1 1 d . . .
C4 C 0.32706(16) -0.19791(10) 0.59608(17) 0.0271(5) Uani 1 1 d . . .
C38 C 0.56816(14) 0.20411(11) 0.62413(14) 0.0243(4) Uani 1 1 d . . .
C23 C 0.01484(14) 0.05025(11) 0.41006(15) 0.0234(4) Uani 1 1 d . . .
C41 C 0.53788(15) 0.17190(10) 0.76906(14) 0.0239(4) Uani 1 1 d . . .
C6 C 0.32527(15) -0.11071(10) 0.68190(15) 0.0239(4) Uani 1 1 d . . .
C48 C 0.44730(15) 0.15434(11) 0.42131(16) 0.0244(4) Uani 1 1 d . . .
C31 C 0.17584(13) 0.33427(9) 0.46573(16) 0.0215(4) Uani 1 1 d . . .
C40 C 0.61861(15) 0.16740(11) 0.77009(15) 0.0259(5) Uani 1 1 d . . .
C9 C 0.32589(16) 0.08720(11) 0.76142(16) 0.0249(4) Uani 1 1 d . . .
C29 C -0.00787(16) 0.19253(10) 0.25448(14) 0.0244(4) Uani 1 1 d . . .
C11 C 0.47954(14) 0.01823(12) 0.59823(16) 0.0246(4) Uani 1 1 d . . .
C8 C 0.21092(15) 0.00931(12) 0.70762(16) 0.0246(4) Uani 1 1 d . . .
C39 C 0.63358(14) 0.18368(12) 0.69757(16) 0.0281(5) Uani 1 1 d . . .
C20 C 0.28639(15) -0.01073(12) 0.32136(16) 0.0262(5) Uani 1 1 d . . .
C21 C 0.19448(16) 0.07938(11) 0.26062(16) 0.0247(4) Uani 1 1 d . . .
C18 C 0.14111(16) -0.10769(10) 0.34576(16) 0.0272(5) Uani 1 1 d . . .
C45 C 0.40101(16) 0.33540(11) 0.62729(18) 0.0286(5) Uani 1 1 d . . .
C15 C 0.11493(14) -0.14021(10) 0.49304(17) 0.0255(5) Uani 1 1 d . . .
C16 C 0.11180(16) -0.18397(10) 0.43281(19) 0.0319(6) Uani 1 1 d . . .
C35 C 0.19769(16) 0.28142(15) 0.66126(16) 0.0337(6) Uani 1 1 d . . .
C33 C 0.17996(17) 0.34181(11) 0.37687(18) 0.0282(5) Uani 1 1 d . . .
C32 C 0.10800(18) 0.37604(11) 0.4735(2) 0.0350(6) Uani 1 1 d . . .
C12 C 0.49491(15) -0.00549(14) 0.74958(16) 0.0312(5) Uani 1 1 d . . .
C5 C 0.32580(17) -0.17310(11) 0.67151(17) 0.0302(5) Uani 1 1 d . . .
C47 C 0.37856(16) 0.25131(14) 0.35320(16) 0.0323(6) Uani 1 1 d . . .
F5 F 0.19932(16) -0.04124(13) 1.10729(19) 0.1153(13) Uani 1 1 d . . .
C17 C 0.12431(19) -0.16756(11) 0.35947(19) 0.0361(6) Uani 1 1 d . . .
C44 C 0.48415(18) 0.34617(12) 0.5342(2) 0.0362(6) Uani 1 1 d . . .
C2B C 0.33094(17) -0.03412(13) 0.99100(19) 0.0364(6) Uani 1 1 d . . .
F6 F 0.07847(19) -0.02665(9) 1.0070(2) 0.1024(11) Uani 1 1 d . . .
C3B C 0.1266(2) -0.06711(15) 1.0613(2) 0.0519(10) Uani 1 1 d . . .
H2 H 0.3279(16) -0.1746(11) 0.4801(16) 0.018(6) Uiso 1 1 d . . .
H39 H -0.0185(15) 0.2620(11) 0.4490(16) 0.017(6) Uiso 1 1 d . . .
H5 H 0.3246(17) -0.0965(12) 0.7328(17) 0.025(7) Uiso 1 1 d . . .
H6 H 0.3372(16) -0.0038(11) 0.7667(16) 0.019(6) Uiso 1 1 d . . .
H37 H -0.0532(17) 0.0357(12) 0.2427(17) 0.026(7) Uiso 1 1 d . . .
H36 H -0.0051(18) -0.0226(13) 0.2729(18) 0.029(7) Uiso 1 1 d . . .
H46 H 0.120(2) 0.4161(15) 0.460(2) 0.046(9) Uiso 1 1 d . . .
H1B H 0.1518(18) -0.0929(13) 0.8874(19) 0.033(8) Uiso 1 1 d . . .
H41 H -0.1331(18) 0.1891(12) 0.2161(18) 0.029(7) Uiso 1 1 d . . .
H68 H 0.3922(18) 0.3772(13) 0.6258(18) 0.031(7) Uiso 1 1 d . . .
H70 H 0.4869(16) 0.2400(11) 0.4545(15) 0.016(6) Uiso 1 1 d . . .
H25 H 0.1615(15) -0.0083(11) 0.2596(16) 0.016(6) Uiso 1 1 d . . .
H4 H 0.3228(18) -0.1969(13) 0.7176(18) 0.033(8) Uiso 1 1 d . . .
H40 H -0.1414(18) 0.2345(12) 0.3349(17) 0.030(7) Uiso 1 1 d . . .
H3 H 0.3248(17) -0.2388(13) 0.5886(17) 0.027(7) Uiso 1 1 d . . .
H51 H 0.0839(16) 0.2783(11) 0.5657(15) 0.018(6) Uiso 1 1 d . . .
H61 H 0.5273(19) 0.1626(13) 0.8192(19) 0.037(8) Uiso 1 1 d . . .
H60 H 0.6607(18) 0.1543(13) 0.8184(18) 0.031(7) Uiso 1 1 d . . .
H21 H 0.1056(18) -0.1499(13) 0.5443(18) 0.032(7) Uiso 1 1 d . . .
H23 H 0.120(2) -0.1961(14) 0.315(2) 0.047(9) Uiso 1 1 d . . .
H58 H 0.5808(17) 0.2167(12) 0.5757(17) 0.028(7) Uiso 1 1 d . . .
H8 H 0.2015(17) 0.0116(12) 0.7600(18) 0.028(7) Uiso 1 1 d . . .
H66 H 0.535(2) 0.3305(14) 0.575(2) 0.039(8) Uiso 1 1 d . . .
H18 H 0.5502(18) 0.0040(12) 0.7650(17) 0.028(7) Uiso 1 1 d . . .
H59 H 0.687(2) 0.1847(13) 0.6976(19) 0.036(8) Uiso 1 1 d . . .
H22 H 0.100(2) -0.2229(15) 0.438(2) 0.049(9) Uiso 1 1 d . . .
H65 H 0.4846(19) 0.3881(14) 0.5459(19) 0.038(8) Uiso 1 1 d . . .
H7 H 0.1956(18) -0.0303(14) 0.6846(18) 0.034(8) Uiso 1 1 d . . .
H67 H 0.452(2) 0.3241(13) 0.676(2) 0.037(8) Uiso 1 1 d . . .
H45 H 0.103(2) 0.3738(13) 0.529(2) 0.042(9) Uiso 1 1 d . . .
H27 H 0.2988(18) -0.0142(13) 0.2721(18) 0.032(7) Uiso 1 1 d . . .
H63 H 0.3548(17) 0.3333(12) 0.4912(17) 0.026(7) Uiso 1 1 d . . .
H24 H 0.1497(18) -0.0973(13) 0.2956(18) 0.031(7) Uiso 1 1 d . . .
H19 H 0.4794(19) 0.0020(13) 0.797(2) 0.040(8) Uiso 1 1 d . . .
H64 H 0.487(2) 0.3422(14) 0.482(2) 0.039(9) Uiso 1 1 d . . .
H48 H 0.124(2) 0.3327(13) 0.3301(19) 0.035(8) Uiso 1 1 d . . .
H47 H 0.056(2) 0.3650(14) 0.436(2) 0.042(9) Uiso 1 1 d . . .
H13 H 0.4436(17) 0.0692(12) 0.6773(18) 0.028(7) Uiso 1 1 d . . .
H1 H 0.3289(15) -0.0720(11) 0.4953(16) 0.016(6) Uiso 1 1 d . . .
H62 H 0.4148(17) 0.1916(11) 0.6950(17) 0.024(7) Uiso 1 1 d . . .
H49 H 0.195(2) 0.3817(15) 0.372(2) 0.045(9) Uiso 1 1 d . . .
H69 H 0.3570(18) 0.3165(12) 0.6394(17) 0.024(7) Uiso 1 1 d . . .
H56 H 0.0806(18) 0.1956(12) 0.6452(18) 0.031(7) Uiso 1 1 d . . .
H75 H 0.4751(19) 0.1521(13) 0.3795(19) 0.037(8) Uiso 1 1 d . . .
H42 H -0.0026(19) 0.1765(13) 0.2079(19) 0.036(8) Uiso 1 1 d . . .
H16 H 0.4822(18) -0.0228(13) 0.5864(18) 0.031(7) Uiso 1 1 d . . .
H44 H 0.2286(16) 0.3436(12) 0.5094(16) 0.021(6) Uiso 1 1 d . . .
H9 H 0.1748(18) 0.0363(13) 0.6688(19) 0.032(8) Uiso 1 1 d . . .
H38 H 0.0227(19) 0.0199(13) 0.2208(19) 0.037(8) Uiso 1 1 d . . .
H11 H 0.3124(19) 0.0913(14) 0.813(2) 0.040(8) Uiso 1 1 d . . .
H57 H 0.0631(18) 0.1717(12) 0.5483(18) 0.030(7) Uiso 1 1 d . . .
H30 H 0.2137(18) 0.0784(12) 0.2153(19) 0.032(8) Uiso 1 1 d . . .
H12 H 0.3833(19) 0.0977(13) 0.7768(18) 0.032(7) Uiso 1 1 d . . .
H54 H 0.2448(19) 0.2582(13) 0.6813(18) 0.032(8) Uiso 1 1 d . . .
H50 H 0.219(2) 0.3145(13) 0.3653(19) 0.038(8) Uiso 1 1 d . . .
H15 H 0.5348(19) 0.0313(13) 0.6188(18) 0.036(8) Uiso 1 1 d . . .
H52 H 0.214(2) 0.3203(14) 0.652(2) 0.040(9) Uiso 1 1 d . . .
H14 H 0.4462(18) 0.0387(13) 0.5426(19) 0.034(8) Uiso 1 1 d . . .
H34 H -0.036(2) 0.0717(13) 0.385(2) 0.040(8) Uiso 1 1 d . . .
H26 H 0.2917(16) -0.0498(12) 0.3470(17) 0.024(7) Uiso 1 1 d . . .
H73 H 0.3212(18) 0.2331(12) 0.3303(17) 0.028(7) Uiso 1 1 d . . .
H31 H 0.1389(19) 0.0966(13) 0.2414(18) 0.033(8) Uiso 1 1 d . . .
H43 H 0.1193(17) 0.2020(12) 0.3206(17) 0.023(7) Uiso 1 1 d . . .
H10 H 0.295(2) 0.1179(15) 0.726(2) 0.045(9) Uiso 1 1 d . . .
H20 H 0.1367(16) -0.0512(12) 0.5241(17) 0.023(6) Uiso 1 1 d . . .
H76 H 0.4820(19) 0.1316(12) 0.4749(19) 0.033(8) Uiso 1 1 d . . .
H35 H 0.001(2) 0.0095(15) 0.424(2) 0.046(9) Uiso 1 1 d . . .
H6A H 0.2940(17) 0.2246(12) 0.5855(18) 0.031(7) Uiso 1 1 d . . .
H28 H 0.3303(19) 0.0151(14) 0.3622(19) 0.038(8) Uiso 1 1 d . . .
H33 H 0.0479(19) 0.0698(13) 0.462(2) 0.036(8) Uiso 1 1 d . . .
H71 H 0.372(2) 0.2934(16) 0.359(2) 0.047(9) Uiso 1 1 d . . .
H72 H 0.4034(19) 0.2454(13) 0.3100(19) 0.040(8) Uiso 1 1 d . . .
H32 H 0.0685(17) 0.0896(12) 0.3353(17) 0.026(7) Uiso 1 1 d . . .
H53 H 0.177(2) 0.2846(14) 0.708(2) 0.043(9) Uiso 1 1 d . . .
H74 H 0.395(2) 0.1334(13) 0.397(2) 0.041(9) Uiso 1 1 d . . .
H29 H 0.2292(19) 0.1073(14) 0.3029(19) 0.034(8) Uiso 1 1 d . . .
H55 H 0.153(2) 0.1690(14) 0.625(2) 0.044(9) Uiso 1 1 d . . .
H7A H 0.2530(17) 0.2201(12) 0.4179(17) 0.028(7) Uiso 1 1 d . . .
H5A H 0.1882(17) 0.0460(12) 0.5404(17) 0.027(7) Uiso 1 1 d . . .
H4A H 0.303(2) 0.0343(15) 0.481(2) 0.058(10) Uiso 1 1 d . . .
H1A H 0.180(3) 0.1316(16) 0.451(3) 0.076(13) Uiso 1 1 d . . .
H3A H 0.290(3) 0.1292(18) 0.586(3) 0.096(15) Uiso 1 1 d . . .
H2A H 0.307(4) 0.121(2) 0.467(4) 0.15(2) Uiso 1 1 d . . .
H17 H 0.492(2) -0.0483(15) 0.741(2) 0.048(9) Uiso 1 1 d . . .

loop_
_atom_site_aniso_label
_atom_site_aniso_U_11
_atom_site_aniso_U_22
_atom_site_aniso_U_33
_atom_site_aniso_U_23
_atom_site_aniso_U_13
_atom_site_aniso_U_12
Os2 0.01026(3) 0.00880(3) 0.01277(3) -0.00079(2) 0.00498(2) -0.00042(2)
Os1 0.01078(3) 0.00857(3) 0.01402(3) -0.00010(2) 0.00277(2) -0.00029(2)
P1 0.0119(2) 0.0116(2) 0.0140(2) 0.00061(16) 0.00452(17) 0.00094(16)
P2 0.0124(2) 0.0098(2) 0.0144(2) -0.00053(16) 0.00440(17) -0.00082(16)
P4 0.0114(2) 0.0122(2) 0.0155(2) -0.00036(17) 0.00580(17) -0.00129(16)
P3 0.0115(2) 0.0109(2) 0.0153(2) -0.00236(16) 0.00545(17) -0.00010(16)
S1 0.0202(2) 0.0350(3) 0.0196(2) 0.0057(2) 0.0100(2) 0.0032(2)
S2 0.0160(2) 0.0212(2) 0.0144(2) -0.00125(17) 0.00444(17) -0.00283(18)
O3 0.0213(8) 0.0403(10) 0.0240(8) -0.0100(7) 0.0068(7) -0.0110(7)
C13 0.0158(9) 0.0114(8) 0.0211(9) 0.0003(7) 0.0047(7) -0.0013(7)
C22 0.0136(9) 0.0148(9) 0.0188(9) 0.0015(7) 0.0032(7) -0.0002(7)
C1 0.0160(9) 0.0126(8) 0.0190(9) 0.0022(7) 0.0056(7) 0.0015(7)
C25 0.0151(8) 0.0108(8) 0.0140(8) 0.0020(6) 0.0039(7) -0.0007(6)
C2 0.0156(9) 0.0159(9) 0.0219(10) 0.0003(7) 0.0082(8) 0.0022(7)
C37 0.0141(8) 0.0162(9) 0.0151(8) -0.0027(7) 0.0040(7) -0.0004(7)
C14 0.0147(9) 0.0125(9) 0.0261(10) 0.0016(7) 0.0077(8) -0.0006(7)
F1 0.0422(10) 0.0773(14) 0.0417(10) -0.0224(9) 0.0128(8) -0.0274(9)
O2 0.0212(8) 0.0455(11) 0.0364(10) 0.0166(8) 0.0123(7) 0.0094(7)
C34 0.0153(9) 0.0272(11) 0.0167(9) -0.0061(8) 0.0069(7) 0.0029(8)
C7 0.0189(9) 0.0189(9) 0.0174(9) 0.0003(7) 0.0081(8) 0.0005(7)
C3 0.0202(10) 0.0165(10) 0.0288(11) -0.0033(8) 0.0109(9) 0.0032(7)
C46 0.0139(9) 0.0251(10) 0.0165(9) 0.0024(7) 0.0068(7) -0.0014(7)
C30 0.0222(10) 0.0148(9) 0.0169(9) 0.0016(7) 0.0050(8) 0.0042(7)
C26 0.0168(9) 0.0222(10) 0.0168(9) 0.0029(7) 0.0056(7) -0.0009(7)
C24 0.0181(10) 0.0349(13) 0.0207(10) -0.0011(9) 0.0012(8) -0.0011(9)
C10 0.0127(9) 0.0199(10) 0.0189(9) -0.0004(7) 0.0035(7) 0.0011(7)
C1B 0.0183(10) 0.0351(12) 0.0137(9) 0.0059(8) 0.0047(8) 0.0017(9)
C42 0.0175(9) 0.0213(10) 0.0168(9) -0.0026(7) 0.0048(7) -0.0044(7)
C19 0.0188(9) 0.0185(9) 0.0179(9) -0.0016(7) 0.0075(8) -0.0014(7)
O1 0.0382(11) 0.0612(13) 0.0267(9) 0.0044(9) 0.0214(8) 0.0030(9)
F2 0.0567(12) 0.0360(10) 0.0722(14) 0.0109(9) 0.0209(10) 0.0034(8)
C43 0.0164(9) 0.0126(9) 0.0363(12) -0.0005(8) 0.0102(9) -0.0035(7)
F4 0.0556(12) 0.1086(17) 0.0666(13) -0.0604(12) 0.0501(11) -0.0483(12)
O4 0.0268(9) 0.0619(13) 0.0426(11) 0.0324(10) 0.0134(8) 0.0084(9)
F3 0.0349(10) 0.0621(12) 0.1024(17) -0.0073(11) 0.0411(11) -0.0167(9)
C27 0.0158(10) 0.0262(11) 0.0241(11) 0.0083(8) 0.0017(8) -0.0023(8)
C28 0.0254(11) 0.0172(10) 0.0209(10) 0.0055(8) -0.0064(9) -0.0017(8)
C36 0.0221(11) 0.0371(13) 0.0206(10) 0.0068(9) 0.0117(9) 0.0039(9)
C4 0.0302(12) 0.0109(9) 0.0389(13) 0.0007(9) 0.0117(10) 0.0028(8)
C38 0.0174(10) 0.0355(12) 0.0203(10) -0.0031(9) 0.0076(8) 0.0031(9)
C23 0.0143(9) 0.0296(12) 0.0255(11) -0.0026(9) 0.0066(8) 0.0038(8)
C41 0.0255(11) 0.0242(11) 0.0170(10) -0.0011(8) 0.0024(8) -0.0049(8)
C6 0.0339(12) 0.0176(10) 0.0199(10) 0.0035(8) 0.0100(9) 0.0018(9)
C48 0.0232(11) 0.0290(12) 0.0254(11) -0.0090(9) 0.0142(9) -0.0035(9)
C31 0.0154(9) 0.0121(9) 0.0371(12) -0.0018(8) 0.0100(9) 0.0006(7)
C40 0.0226(11) 0.0243(11) 0.0208(10) -0.0033(9) -0.0029(8) 0.0026(9)
C9 0.0309(12) 0.0221(11) 0.0249(11) -0.0069(9) 0.0141(10) -0.0018(9)
C29 0.0324(12) 0.0169(10) 0.0157(9) 0.0005(7) -0.0002(9) 0.0053(8)
C11 0.0142(10) 0.0327(13) 0.0288(12) 0.0033(9) 0.0102(9) 0.0018(9)
C8 0.0213(11) 0.0324(12) 0.0237(11) -0.0018(9) 0.0128(9) -0.0022(9)
C39 0.0153(10) 0.0383(13) 0.0264(11) -0.0053(9) 0.0032(9) 0.0057(9)
C20 0.0244(11) 0.0327(13) 0.0255(11) 0.0007(9) 0.0138(9) 0.0055(9)
C21 0.0291(12) 0.0241(11) 0.0233(11) 0.0038(9) 0.0128(9) -0.0016(9)
C18 0.0375(13) 0.0167(10) 0.0270(11) -0.0075(9) 0.0119(10) -0.0058(9)
C45 0.0248(12) 0.0181(11) 0.0416(14) -0.0126(10) 0.0110(11) -0.0051(9)
C15 0.0201(10) 0.0177(10) 0.0405(13) 0.0074(9) 0.0134(10) -0.0008(8)
C16 0.0311(13) 0.0104(10) 0.0545(17) 0.0003(10) 0.0168(12) -0.0050(8)
C35 0.0216(11) 0.0573(18) 0.0212(11) -0.0189(11) 0.0071(9) 0.0011(11)
C33 0.0295(12) 0.0168(11) 0.0402(14) 0.0097(9) 0.0156(11) 0.0005(9)
C32 0.0283(13) 0.0135(11) 0.069(2) -0.0018(11) 0.0247(14) 0.0037(9)
C12 0.0173(11) 0.0458(16) 0.0239(12) 0.0083(11) 0.0003(9) 0.0049(10)
C5 0.0416(14) 0.0176(11) 0.0306(12) 0.0082(9) 0.0129(11) 0.0017(9)
C47 0.0261(12) 0.0529(17) 0.0210(11) 0.0147(11) 0.0124(10) 0.0059(11)
F5 0.0900(17) 0.155(2) 0.146(2) -0.135(2) 0.0954(18) -0.1010(18)
C17 0.0489(16) 0.0159(11) 0.0442(15) -0.0115(10) 0.0185(13) -0.0073(10)
C44 0.0276(13) 0.0203(12) 0.067(2) -0.0030(12) 0.0252(14) -0.0091(10)
C2B 0.0260(12) 0.0434(15) 0.0419(15) 0.0001(12) 0.0153(11) -0.0049(11)
F6 0.124(2) 0.0277(10) 0.210(3) 0.0041(15) 0.124(2) 0.0191(12)
C3B 0.0511(18) 0.0520(19) 0.075(2) -0.0430(17) 0.0487(18) -0.0321(15)

loop_
_atom_type_symbol
_atom_type_description
_atom_type_scat_dispersion_real
_atom_type_scat_dispersion_imag
_atom_type_scat_source
C C 0.0033 0.0016 'International Tables Vol C Tables 4.2.6.8 and 6.1.1.4'
H H 0.0000 0.0000 'International Tables Vol C Tables 4.2.6.8 and 6.1.1.4'
O O 0.0106 0.0060 'International Tables Vol C Tables 4.2.6.8 and 6.1.1.4'
F F 0.0171 0.0103 'International Tables Vol C Tables 4.2.6.8 and 6.1.1.4'
P P 0.1023 0.0942 'International Tables Vol C Tables 4.2.6.8 and 6.1.1.4'
S S 0.1246 0.1234 'International Tables Vol C Tables 4.2.6.8 and 6.1.1.4'
Os Os -1.2165 7.6030 'International Tables Vol C Tables 4.2.6.8 and 6.1.1.4'

loop_
_geom_angle_atom_site_label_1
_geom_angle_atom_site_label_2
_geom_angle_atom_site_label_3
_geom_angle
_geom_angle_site_symmetry_1
_geom_angle_site_symmetry_3
_geom_angle_publ_flag
P3 Os2 P4 112.998(17) . . ?
P3 Os2 Os1 122.520(12) . . ?
P4 Os2 Os1 124.364(12) . . ?
P3 Os2 H6A 70.8(10) . . ?
P4 Os2 H6A 72.7(10) . . ?
Os1 Os2 H6A 121.4(10) . . ?
P3 Os2 H7A 73.2(10) . . ?
P4 Os2 H7A 76.1(10) . . ?
Os1 Os2 H7A 121.8(10) . . ?
H6A Os2 H7A 116.7(15) . . ?
P3 Os2 H1A 82.3(11) . . ?
P4 Os2 H1A 155.7(12) . . ?
Os1 Os2 H1A 46.1(12) . . ?
H6A Os2 H1A 131.5(16) . . ?
H7A Os2 H1A 91.5(15) . . ?
P3 Os2 H3A 116.4(14) . . ?
P4 Os2 H3A 108.8(15) . . ?
Os1 Os2 H3A 42.9(14) . . ?
H6A Os2 H3A 78.8(17) . . ?
H7A Os2 H3A 164.3(17) . . ?
H1A Os2 H3A 78.3(19) . . ?
P3 Os2 H2A 148.0(19) . . ?
P4 Os2 H2A 89.5(18) . . ?
Os1 Os2 H2A 43.2(18) . . ?
H6A Os2 H2A 140(2) . . ?
H7A Os2 H2A 92(2) . . ?
H1A Os2 H2A 70(2) . . ?
H3A Os2 H2A 74(2) . . ?
P2 Os1 P1 112.276(17) . . ?
P2 Os1 Os2 122.851(12) . . ?
P1 Os1 Os2 124.758(13) . . ?
P2 Os1 H5A 76.0(10) . . ?
P1 Os1 H5A 74.9(10) . . ?
Os2 Os1 H5A 119.9(10) . . ?
P2 Os1 H4A 70.9(14) . . ?
P1 Os1 H4A 74.8(14) . . ?
Os2 Os1 H4A 118.7(14) . . ?
H5A Os1 H4A 121.3(18) . . ?
P2 Os1 H1A 80.3(12) . . ?
P1 Os1 H1A 156.7(12) . . ?
Os2 Os1 H1A 48.4(12) . . ?
H5A Os1 H1A 90.2(16) . . ?
H4A Os1 H1A 128.5(19) . . ?
P2 Os1 H3A 160.7(15) . . ?
P1 Os1 H3A 82.9(14) . . ?
Os2 Os1 H3A 44.6(14) . . ?
H5A Os1 H3A 97.8(18) . . ?
H4A Os1 H3A 126(2) . . ?
H1A Os1 H3A 81.5(19) . . ?
P2 Os1 H2A 104.6(19) . . ?
P1 Os1 H2A 120.3(19) . . ?
Os2 Os1 H2A 44.1(18) . . ?
H5A Os1 H2A 162(2) . . ?
H4A Os1 H2A 75(2) . . ?
H1A Os1 H2A 72(2) . . ?
H3A Os1 H2A 76(2) . . ?
C1 P1 C7 103.53(9) . . ?
C1 P1 C10 102.37(9) . . ?
C7 P1 C10 102.85(9) . . ?
C1 P1 Os1 120.98(7) . . ?
C7 P1 Os1 114.26(7) . . ?
C10 P1 Os1 110.78(7) . . ?
C13 P2 C19 104.08(9) . . ?
C13 P2 C22 102.31(9) . . ?
C19 P2 C22 102.21(9) . . ?
C13 P2 Os1 119.81(7) . . ?
C19 P2 Os1 114.18(7) . . ?
C22 P2 Os1 112.18(7) . . ?
C37 P4 C46 102.94(9) . . ?
C37 P4 C43 102.04(10) . . ?
C46 P4 C43 103.77(10) . . ?
C37 P4 Os2 113.07(6) . . ?
C46 P4 Os2 114.02(7) . . ?
C43 P4 Os2 119.08(7) . . ?
C25 P3 C34 102.63(9) . . ?
C25 P3 C31 102.00(9) . . ?
C34 P3 C31 104.69(10) . . ?
C25 P3 Os2 113.49(6) . . ?
C34 P3 Os2 113.43(7) . . ?
C31 P3 Os2 118.76(7) . . ?
O2 S1 O1 120.40(12) . . ?
O2 S1 C1B 114.19(11) . . ?
O1 S1 C1B 108.95(11) . . ?
O2 S1 C2B 102.95(13) . . ?
O1 S1 C2B 101.14(13) . . ?
C1B S1 C2B 107.38(12) . . ?
O4 S2 O3 118.95(12) . . ?
O4 S2 C1B 113.97(11) . . ?
O3 S2 C1B 110.10(11) . . ?
O4 S2 C3B 103.66(17) . . ?
O3 S2 C3B 101.47(13) . . ?
C1B S2 C3B 106.95(13) . . ?
C14 C13 C18 118.04(19) . . ?
C14 C13 P2 118.89(15) . . ?
C18 C13 P2 123.04(16) . . ?
C23 C22 C24 109.81(18) . . ?
C23 C22 P2 112.88(14) . . ?
C24 C22 P2 113.78(15) . . ?
C6 C1 C2 117.95(18) . . ?
C6 C1 P1 123.01(16) . . ?
C2 C1 P1 119.01(15) . . ?
C30 C25 C26 118.07(19) . . ?
C30 C25 P3 120.00(15) . . ?
C26 C25 P3 121.91(15) . . ?
C3 C2 C1 120.91(19) . . ?
C38 C37 C42 117.65(19) . . ?
C38 C37 P4 122.42(16) . . ?
C42 C37 P4 119.89(15) . . ?
C15 C14 C13 120.9(2) . . ?
C35 C34 C36 109.8(2) . . ?
C35 C34 P3 112.05(15) . . ?
C36 C34 P3 112.05(14) . . ?
C8 C7 C9 110.63(18) . . ?
C8 C7 P1 112.68(15) . . ?
C9 C7 P1 112.93(14) . . ?
C2 C3 C4 120.6(2) . . ?
C48 C46 C47 110.2(2) . . ?
C48 C46 P4 113.13(14) . . ?
C47 C46 P4 111.50(15) . . ?
C29 C30 C25 120.8(2) . . ?
C27 C26 C25 120.7(2) . . ?
C12 C10 C11 110.30(18) . . ?
C12 C10 P1 113.89(16) . . ?
C11 C10 P1 112.45(15) . . ?
S2 C1B S1 127.95(14) . . ?
C41 C42 C37 121.0(2) . . ?
C21 C19 C20 110.00(18) . . ?
C21 C19 P2 112.39(15) . . ?
C20 C19 P2 112.46(15) . . ?
C45 C43 C44 108.9(2) . . ?
C45 C43 P4 111.24(16) . . ?
C44 C43 P4 114.44(16) . . ?
C28 C27 C26 120.3(2) . . ?
C29 C28 C27 119.8(2) . . ?
C5 C4 C3 119.1(2) . . ?
C39 C38 C37 121.1(2) . . ?
C40 C41 C42 120.4(2) . . ?
C5 C6 C1 120.7(2) . . ?
C33 C31 C32 109.6(2) . . ?
C33 C31 P3 110.91(15) . . ?
C32 C31 P3 113.84(16) . . ?
C39 C40 C41 119.4(2) . . ?
C28 C29 C30 120.2(2) . . ?
C40 C39 C38 120.4(2) . . ?
C17 C18 C13 120.4(2) . . ?
C16 C15 C14 120.4(2) . . ?
C17 C16 C15 119.5(2) . . ?
C4 C5 C6 120.6(2) . . ?
C16 C17 C18 120.7(2) . . ?
F1 C2B F3 107.4(2) . . ?
F1 C2B F2 106.9(2) . . ?
F3 C2B F2 107.8(2) . . ?
F1 C2B S1 112.25(19) . . ?
F3 C2B S1 110.7(2) . . ?
F2 C2B S1 111.5(2) . . ?
F6 C3B F5 108.3(3) . . ?
F6 C3B F4 107.9(3) . . ?
F5 C3B F4 108.0(3) . . ?
F6 C3B S2 110.5(2) . . ?
F5 C3B S2 111.0(2) . . ?
F4 C3B S2 110.9(2) . . ?

loop_
_geom_bond_atom_site_label_1
_geom_bond_atom_site_label_2
_geom_bond_distance
_geom_bond_site_symmetry_2
_geom_bond_publ_flag
Os2 P3 2.3233(5) . ?
Os2 P4 2.3250(5) . ?
Os2 Os1 2.54306(12) . ?
Os2 H6A 1.52(3) . ?
Os2 H7A 1.56(3) . ?
Os2 H1A 1.90(4) . ?
Os2 H3A 1.79(4) . ?
Os2 H2A 1.77(5) . ?
Os1 P2 2.3179(5) . ?
Os1 P1 2.3209(5) . ?
Os1 H5A 1.51(3) . ?
Os1 H4A 1.39(3) . ?
Os1 H1A 1.83(4) . ?
Os1 H3A 1.74(4) . ?
Os1 H2A 1.74(6) . ?
P1 C1 1.829(2) . ?
P1 C7 1.856(2) . ?
P1 C10 1.857(2) . ?
P2 C13 1.8182(19) . ?
P2 C19 1.854(2) . ?
P2 C22 1.855(2) . ?
P4 C37 1.834(2) . ?
P4 C46 1.8538(19) . ?
P4 C43 1.861(2) . ?
P3 C25 1.837(2) . ?
P3 C34 1.847(2) . ?
P3 C31 1.864(2) . ?
S1 O2 1.4289(18) . ?
S1 O1 1.4358(17) . ?
S1 C1B 1.663(2) . ?
S1 C2B 1.837(3) . ?
S2 O4 1.4280(18) . ?
S2 O3 1.4363(17) . ?
S2 C1B 1.656(2) . ?
S2 C3B 1.824(3) . ?
C13 C14 1.396(3) . ?
C13 C18 1.402(3) . ?
C22 C23 1.527(3) . ?
C22 C24 1.529(3) . ?
C1 C6 1.400(3) . ?
C1 C2 1.400(3) . ?
C25 C30 1.395(3) . ?
C25 C26 1.401(3) . ?
C2 C3 1.385(3) . ?
C37 C38 1.397(3) . ?
C37 C42 1.398(3) . ?
C14 C15 1.387(3) . ?
F1 C2B 1.325(3) . ?
C34 C35 1.524(3) . ?
C34 C36 1.529(3) . ?
C7 C8 1.528(3) . ?
C7 C9 1.529(3) . ?
C3 C4 1.387(3) . ?
C46 C48 1.525(3) . ?
C46 C47 1.526(3) . ?
C30 C29 1.394(3) . ?
C26 C27 1.392(3) . ?
C10 C12 1.523(3) . ?
C10 C11 1.529(3) . ?
C42 C41 1.391(3) . ?
C19 C21 1.528(3) . ?
C19 C20 1.528(3) . ?
F2 C2B 1.332(3) . ?
C43 C45 1.531(3) . ?
C43 C44 1.535(3) . ?
F4 C3B 1.328(3) . ?
F3 C2B 1.330(3) . ?
C27 C28 1.382(3) . ?
C28 C29 1.380(4) . ?
C4 C5 1.386(3) . ?
C38 C39 1.389(3) . ?
C41 C40 1.383(3) . ?
C6 C5 1.390(3) . ?
C31 C33 1.527(3) . ?
C31 C32 1.530(3) . ?
C40 C39 1.382(3) . ?
C18 C17 1.391(3) . ?
C15 C16 1.384(4) . ?
C16 C17 1.375(4) . ?
F5 C3B 1.322(4) . ?
F6 C3B 1.318(5) . ?

loop_
_geom_torsion_atom_site_label_1
_geom_torsion_atom_site_label_2
_geom_torsion_atom_site_label_3
_geom_torsion_atom_site_label_4
_geom_torsion
_geom_torsion_site_symmetry_1
_geom_torsion_site_symmetry_2
_geom_torsion_site_symmetry_3
_geom_torsion_site_symmetry_4
_geom_torsion_publ_flag
P3 Os2 Os1 P2 65.94(2) . . . . ?
P4 Os2 Os1 P2 -118.28(2) . . . . ?
P3 Os2 Os1 P1 -118.28(2) . . . . ?
P4 Os2 Os1 P1 57.51(2) . . . . ?
